data_7135534
loop_
_publ_author_name
'Tiwari, Shashikant'
'Sharma, Ritika'
'Rawat, Diwan S.'

_publ_section_title
;
 Experimental and spectroscopic evidence of the hidden triplet transition
 state of quinone methide: a new reactivity paradigm.
;
_journal_issue 7
_journal_name_full 'Chemical communications (Cambridge, England)'
_journal_page_first 2343
_journal_page_last 2347
_journal_paper_doi 10.1039/d5cc06672g
_journal_volume 62
_journal_year 2026
_chemical_formula_moiety 'C20 H24.75 Cl N O'
_chemical_formula_sum 'C20 H24.75 Cl N O'
_chemical_formula_weight 330.61
_space_group_crystal_system monoclinic
_space_group_IT_number 14
_space_group_name_Hall '-P 2ybc'
_space_group_name_H-M_alt 'P 1 21/c 1'
_atom_sites_solution_hydrogens mixed
_atom_sites_solution_primary dual
_audit_creation_date 2025-08-19
_audit_creation_method
;
Olex2 1.3
(compiled 2020.11.12 svn.r5f609507 for OlexSys, GUI svn.r6408)
;
_audit_update_record
;
2025-08-19 deposited with the CCDC.	2025-12-22 downloaded from the CCDC.
;
_cell_angle_alpha 90
_cell_angle_beta 112.781(5)
_cell_angle_gamma 90
_cell_formula_units_Z 4
_cell_length_a 14.7585(6)
_cell_length_b 10.9981(4)
_cell_length_c 11.9327(6)
_cell_measurement_reflns_used 9589
_cell_measurement_temperature 150.00(10)
_cell_measurement_theta_max 30.7290
_cell_measurement_theta_min 2.3600
_cell_volume 1785.77(15)
_computing_cell_refinement 'CrysAlisPro 1.171.43.106a (Rigaku OD, 2024)'
_computing_data_collection 'CrysAlisPro 1.171.43.106a (Rigaku OD, 2024)'
_computing_data_reduction 'CrysAlisPro 1.171.43.106a (Rigaku OD, 2024)'
_computing_molecular_graphics 'Olex2 1.3 (Dolomanov et al., 2009)'
_computing_publication_material 'Olex2 1.3 (Dolomanov et al., 2009)'
_computing_structure_refinement 'SHELXL 2016/4 (Sheldrick, 2015)'
_computing_structure_solution 'SHELXT 2014/5 (Sheldrick, 2014)'
_diffrn_ambient_environment N~2~
_diffrn_ambient_temperature 150.00(10)
_diffrn_detector 'Hybrid Pixel Array Detector'
_diffrn_detector_area_resol_mean 10.0000
_diffrn_detector_type HyPix
_diffrn_measured_fraction_theta_full 0.999
_diffrn_measured_fraction_theta_max 0.999
_diffrn_measurement_details
;
List of Runs (angles in degrees, time in seconds):

  # Type    Start    End  Width  t~exp~   \w     \q     \k     \f   Frames
#--------------------------------------------------------------------------
  1  \w    -18.00  68.00   0.50    2.05    --   -4.75  38.00 -56.00  172
  2  \w      2.00  27.00   0.50    2.05    --   -4.75 -99.00 -60.00   50
  3  \w    -21.00  13.00   0.50    2.05    --   -4.75 -99.00  90.00   68
  4  \w    -78.00   9.00   0.50    2.05    --   -4.75 -38.00 148.00  174
;
_diffrn_measurement_device 'four-circle diffractometer'
_diffrn_measurement_device_type 'XtaLAB Synergy, Single source at home/near, HyPix'
_diffrn_measurement_method '\w scans'
_diffrn_orient_matrix_type 'CrysAlisPro convention (1999,Acta A55,543-557)'
_diffrn_orient_matrix_UB_11 0.0439220000
_diffrn_orient_matrix_UB_12 0.0214745000
_diffrn_orient_matrix_UB_13 -0.0041199000
_diffrn_orient_matrix_UB_21 -0.0274597000
_diffrn_orient_matrix_UB_22 0.0223469000
_diffrn_orient_matrix_UB_23 -0.0593024000
_diffrn_orient_matrix_UB_31 -0.0058074000
_diffrn_orient_matrix_UB_32 0.0565673000
_diffrn_orient_matrix_UB_33 0.0249696000
_diffrn_radiation_monochromator mirror
_diffrn_radiation_probe x-ray
_diffrn_radiation_type 'Mo K\a'
_diffrn_radiation_wavelength 0.71073
_diffrn_reflns_av_R_equivalents 0.0285
_diffrn_reflns_av_unetI/netI 0.0292
_diffrn_reflns_Laue_measured_fraction_full 0.999
_diffrn_reflns_Laue_measured_fraction_max 0.999
_diffrn_reflns_limit_h_max 17
_diffrn_reflns_limit_h_min -15
_diffrn_reflns_limit_k_max 11
_diffrn_reflns_limit_k_min -12
_diffrn_reflns_limit_l_max 13
_diffrn_reflns_limit_l_min -14
_diffrn_reflns_number 11459
_diffrn_reflns_point_group_measured_fraction_full 0.999
_diffrn_reflns_point_group_measured_fraction_max 0.999
_diffrn_reflns_theta_full 24.711
_diffrn_reflns_theta_max 24.711
_diffrn_reflns_theta_min 2.381
_diffrn_source 'micro-focus sealed X-ray tube'
_diffrn_source_type 'PhotonJet (Mo) X-ray Source'
_exptl_absorpt_coefficient_mu 0.219
_exptl_absorpt_correction_T_max 1.00000
_exptl_absorpt_correction_T_min 0.37950
_exptl_absorpt_correction_type multi-scan
_exptl_absorpt_process_details
;
CrysAlisPro 1.171.43.106a (Rigaku Oxford Diffraction, 2024)
Empirical absorption correction using spherical harmonics,
implemented in SCALE3 ABSPACK scaling algorithm.
;
_exptl_crystal_colour 'clear whiteish red'
_exptl_crystal_colour_lustre clear
_exptl_crystal_colour_modifier whiteish
_exptl_crystal_colour_primary red
_exptl_crystal_density_diffrn 1.230
_exptl_crystal_description block
_exptl_crystal_F_000 707
_refine_diff_density_max 0.274
_refine_diff_density_min -0.342
_refine_diff_density_rms 0.043
_refine_ls_extinction_method none
_refine_ls_goodness_of_fit_ref 1.088
_refine_ls_hydrogen_treatment mixed
_refine_ls_matrix_type full
_refine_ls_number_parameters 224
_refine_ls_number_reflns 3037
_refine_ls_number_restraints 0
_refine_ls_restrained_S_all 1.088
_refine_ls_R_factor_all 0.0397
_refine_ls_R_factor_gt 0.0354
_refine_ls_shift/su_max 0.000
_refine_ls_shift/su_mean 0.000
_refine_ls_structure_factor_coef Fsqd
_refine_ls_weighting_details 'w=1/[\s^2^(Fo^2^)+(0.0453P)^2^+0.6069P] where P=(Fo^2^+2Fc^2^)/3'
_refine_ls_weighting_scheme calc
_refine_ls_wR_factor_gt 0.0921
_refine_ls_wR_factor_ref 0.0950
_reflns_Friedel_coverage 0.000
_reflns_number_gt 2703
_reflns_number_total 3037
_reflns_threshold_expression 'I > 2\s(I)'
_cod_data_source_file d5cc06672g2.cif
_cod_data_source_block rs-13l_auto
_cod_original_sg_symbol_H-M 'P 21/c'
_cod_database_code 7135534
_shelx_shelxl_version_number 2016/4
_chemical_oxdiff_formula 'C H N O Cl Br'
_shelx_space_group_comment
;
The symmetry employed for this shelxl refinement is uniquely defined
by the following loop, which should always be used as a source of
symmetry information in preference to the above space-group names.
They are only intended as comments.
;
_reflns_odcompleteness_completeness 99.95
_reflns_odcompleteness_iscentric 1
_reflns_odcompleteness_theta 26.32
_olex2_refinement_description
;
1. Fixed Uiso
 At 1.2 times of:
  All C(H) groups
 At 1.5 times of:
  All C(H,H) groups, All C(H,H,H) groups, All O(H) groups
2. Others
 Fixed Sof: H002(0.75)
3.a Ternary CH refined with riding coordinates:
 C00C(H00C)
3.b Aromatic/amide H refined with riding coordinates:
 C004(H004), C008(H008), C009(H009), C00B(H00B), C00G(H00G)
3.c Idealised Me refined as rotating group:
 C00I(H00A,H00D,H00E), C00J(H00F,H00H,H00I), C00L(H00M,H00N,H00O), C00M(H00P,
 H00Q,H00R), C00N(H00S,H00T,H00U)
3.d Idealised tetrahedral OH refined as rotating group:
 O002(H002)
;
_olex2_submission_special_instructions 'No special instructions were received'
_oxdiff_exptl_absorpt_empirical_details
;
Empirical correction (ABSPACK) includes:
- Absorption correction using spherical harmonics
- Frame scaling
;
_oxdiff_exptl_absorpt_empirical_full_max 1.870
_oxdiff_exptl_absorpt_empirical_full_min 0.422

loop_
_space_group_symop_operation_xyz
'x, y, z'
'-x, y+1/2, -z+1/2'
'-x, -y, -z'
'x, -y-1/2, z-1/2'

loop_
_atom_site_label
_atom_site_type_symbol
_atom_site_fract_x
_atom_site_fract_y
_atom_site_fract_z
_atom_site_U_iso_or_equiv
_atom_site_adp_type
_atom_site_occupancy
_atom_site_site_symmetry_order
_atom_site_calc_flag
_atom_site_refinement_flags_posn
_atom_site_refinement_flags_adp
_atom_site_refinement_flags_occupancy
_atom_site_disorder_assembly
_atom_site_disorder_group
Cl01 Cl 0.64841(3) -0.02080(4) 0.44798(4) 0.03494(15) Uani 1 1 d . . . . .
O002 O 0.07910(7) 0.49744(11) 0.43878(10) 0.0325(3) Uani 1 1 d . . . . .
H002 H 0.078624 0.471623 0.504806 0.049 Uiso 0.75 1 calc R U P . .
N003 N 0.52577(9) 0.26506(11) 0.53610(11) 0.0241(3) Uani 1 1 d . . . . .
C004 C 0.33778(10) 0.41252(13) 0.53384(13) 0.0206(3) Uani 1 1 d . . . . .
H004 H 0.387511 0.370565 0.597993 0.025 Uiso 1 1 calc R U . . .
C005 C 0.24407(10) 0.42244(13) 0.53610(13) 0.0213(3) Uani 1 1 d . . . . .
C006 C 0.50963(9) 0.33990(13) 0.44157(13) 0.0199(3) Uani 1 1 d . . . . .
C007 C 0.36049(10) 0.46193(12) 0.44102(13) 0.0204(3) Uani 1 1 d . . . . .
C008 C 0.28690(10) 0.52152(12) 0.34706(14) 0.0215(3) Uani 1 1 d . . . . .
H008 H 0.301956 0.554270 0.282633 0.026 Uiso 1 1 calc R U . . .
C009 C 0.58014(10) 0.19893(14) 0.34547(14) 0.0256(3) Uani 1 1 d . . . . .
H009 H 0.599140 0.176762 0.280734 0.031 Uiso 1 1 calc R U . . .
C00A C 0.19185(10) 0.53544(13) 0.34301(14) 0.0226(3) Uani 1 1 d . . . . .
C00B C 0.53636(10) 0.30930(14) 0.34614(14) 0.0247(3) Uani 1 1 d . . . . .
H00B H 0.524463 0.364644 0.280838 0.030 Uiso 1 1 calc R U . . .
C00C C 0.46476(10) 0.46338(12) 0.44390(13) 0.0195(3) Uani 1 1 d . . . . .
H00C H 0.462050 0.507983 0.369641 0.023 Uiso 1 1 calc R U . . .
C00D C 0.59546(10) 0.12145(13) 0.44246(14) 0.0248(3) Uani 1 1 d . . . . .
C00E C 0.17243(10) 0.48478(13) 0.43912(14) 0.0231(3) Uani 1 1 d . . . . .
C00F C 0.22135(10) 0.37051(14) 0.64201(14) 0.0245(3) Uani 1 1 d . . . . .
C00G C 0.56741(11) 0.15728(14) 0.53541(14) 0.0259(3) Uani 1 1 d . . . . .
H00G H 0.578161 0.103152 0.601385 0.031 Uiso 1 1 calc R U . . .
C00H C 0.11420(11) 0.60880(14) 0.23977(14) 0.0273(4) Uani 1 1 d . . . . .
C00I C 0.31165(11) 0.31004(15) 0.73765(15) 0.0300(4) Uani 1 1 d . . . . .
H00A H 0.334428 0.244072 0.699840 0.045 Uiso 1 1 calc R U . . .
H00D H 0.294228 0.276950 0.802927 0.045 Uiso 1 1 calc R U . . .
H00E H 0.364097 0.370380 0.771401 0.045 Uiso 1 1 calc R U . . .
C00J C 0.02360(12) 0.52989(15) 0.17025(16) 0.0335(4) Uani 1 1 d . . . . .
H00F H 0.043417 0.460359 0.133612 0.050 Uiso 1 1 calc R U . . .
H00H H -0.025030 0.578542 0.106234 0.050 Uiso 1 1 calc R U . . .
H00I H -0.005246 0.500536 0.226651 0.050 Uiso 1 1 calc R U . . .
C00K C 0.19040(13) 0.47293(18) 0.70793(17) 0.0354(4) Uani 1 1 d . . . . .
H00J H 0.2424(16) 0.536(2) 0.7364(19) 0.053 Uiso 1 1 d . U . . .
H00K H 0.1828(15) 0.4374(19) 0.777(2) 0.053 Uiso 1 1 d . U . . .
C00L C 0.15411(12) 0.65384(17) 0.14613(17) 0.0392(4) Uani 1 1 d . . . . .
H00M H 0.209765 0.708608 0.185781 0.059 Uiso 1 1 calc R U . . .
H00N H 0.102205 0.697504 0.080999 0.059 Uiso 1 1 calc R U . . .
H00O H 0.175876 0.584185 0.111740 0.059 Uiso 1 1 calc R U . . .
C00M C 0.08431(13) 0.72249(16) 0.29274(17) 0.0380(4) Uani 1 1 d . . . . .
H00P H 0.054854 0.697542 0.349954 0.057 Uiso 1 1 calc R U . . .
H00Q H 0.036468 0.769886 0.226690 0.057 Uiso 1 1 calc R U . . .
H00R H 0.142601 0.772374 0.335257 0.057 Uiso 1 1 calc R U . . .
C00N C 0.14153(12) 0.27144(16) 0.59716(18) 0.0396(4) Uani 1 1 d . . . . .
H00S H 0.080847 0.306648 0.538055 0.059 Uiso 1 1 calc R U . . .
H00T H 0.129082 0.238885 0.666322 0.059 Uiso 1 1 calc R U . . .
H00U H 0.163892 0.205750 0.558582 0.059 Uiso 1 1 calc R U . . .
H00L H 0.1330(16) 0.5158(17) 0.6541(19) 0.044(5) Uiso 1 1 d . . . . .

loop_
_atom_site_aniso_label
_atom_site_aniso_U_11
_atom_site_aniso_U_22
_atom_site_aniso_U_33
_atom_site_aniso_U_23
_atom_site_aniso_U_13
_atom_site_aniso_U_12
Cl01 0.0395(2) 0.0281(2) 0.0417(3) -0.00051(16) 0.0207(2) 0.00947(16)
O002 0.0153(5) 0.0540(7) 0.0314(7) 0.0110(5) 0.0125(5) 0.0062(4)
N003 0.0244(6) 0.0268(7) 0.0241(7) -0.0010(5) 0.0125(5) 0.0019(5)
C004 0.0149(7) 0.0234(7) 0.0218(8) -0.0022(5) 0.0053(6) 0.0005(5)
C005 0.0165(7) 0.0241(7) 0.0239(8) -0.0023(6) 0.0083(6) -0.0021(5)
C006 0.0123(6) 0.0252(7) 0.0217(8) -0.0020(6) 0.0061(5) -0.0026(5)
C007 0.0160(7) 0.0220(7) 0.0242(8) -0.0042(6) 0.0087(6) -0.0023(5)
C008 0.0190(7) 0.0236(8) 0.0230(8) -0.0003(6) 0.0093(6) -0.0020(5)
C009 0.0239(8) 0.0326(8) 0.0228(8) -0.0049(6) 0.0119(6) 0.0012(6)
C00A 0.0177(7) 0.0247(8) 0.0246(8) -0.0013(6) 0.0074(6) 0.0000(5)
C00B 0.0228(7) 0.0299(8) 0.0221(8) 0.0010(6) 0.0095(6) 0.0000(6)
C00C 0.0155(7) 0.0242(8) 0.0196(8) -0.0002(6) 0.0076(6) -0.0004(5)
C00D 0.0202(7) 0.0255(8) 0.0291(9) -0.0040(6) 0.0102(6) 0.0015(6)
C00E 0.0133(7) 0.0297(8) 0.0275(9) -0.0012(6) 0.0091(6) 0.0005(5)
C00F 0.0180(7) 0.0315(8) 0.0254(8) 0.0019(6) 0.0099(6) -0.0004(6)
C00G 0.0264(8) 0.0280(8) 0.0247(8) 0.0034(6) 0.0114(6) 0.0031(6)
C00H 0.0209(7) 0.0334(9) 0.0278(9) 0.0057(6) 0.0098(6) 0.0065(6)
C00I 0.0272(8) 0.0372(9) 0.0281(9) 0.0079(7) 0.0135(7) 0.0046(6)
C00J 0.0234(8) 0.0427(10) 0.0288(9) 0.0043(7) 0.0040(7) 0.0050(7)
C00K 0.0292(9) 0.0492(11) 0.0308(10) 0.0016(8) 0.0148(8) 0.0099(8)
C00L 0.0313(9) 0.0507(11) 0.0368(10) 0.0182(8) 0.0143(8) 0.0127(8)
C00M 0.0357(9) 0.0350(10) 0.0429(11) 0.0051(7) 0.0147(8) 0.0116(7)
C00N 0.0295(9) 0.0437(10) 0.0467(11) 0.0056(8) 0.0159(8) -0.0098(7)

loop_
_atom_type_symbol
_atom_type_description
_atom_type_scat_dispersion_real
_atom_type_scat_dispersion_imag
_atom_type_scat_source
C C 0.0033 0.0016 'International Tables Vol C Tables 4.2.6.8 and 6.1.1.4'
H H 0.0000 0.0000 'International Tables Vol C Tables 4.2.6.8 and 6.1.1.4'
Cl Cl 0.1484 0.1585 'International Tables Vol C Tables 4.2.6.8 and 6.1.1.4'
N N 0.0061 0.0033 'International Tables Vol C Tables 4.2.6.8 and 6.1.1.4'
O O 0.0106 0.0060 'International Tables Vol C Tables 4.2.6.8 and 6.1.1.4'

loop_
_geom_angle_atom_site_label_1
_geom_angle_atom_site_label_2
_geom_angle_atom_site_label_3
_geom_angle
_geom_angle_site_symmetry_1
_geom_angle_site_symmetry_3
_geom_angle_publ_flag
C00E O002 H002 109.5 . . ?
C00G N003 C006 118.14(13) . . ?
C005 C004 H004 118.9 . . ?
C007 C004 H004 118.9 . . ?
C007 C004 C005 122.13(13) . . ?
C004 C005 C00E 117.14(13) . . ?
C004 C005 C00F 121.27(13) . . ?
C00E C005 C00F 121.57(12) . . ?
N003 C006 C00B 121.91(13) . . ?
N003 C006 C00C 118.10(13) . . ?
C00B C006 C00C 119.93(13) . . ?
C004 C007 C008 118.38(13) . . ?
C004 C007 C00C 122.67(13) . . ?
C008 C007 C00C 118.72(13) . . ?
C007 C008 H008 118.6 . . ?
C007 C008 C00A 122.87(14) . . ?
C00A C008 H008 118.6 . . ?
C00B C009 H009 121.2 . . ?
C00B C009 C00D 117.60(14) . . ?
C00D C009 H009 121.2 . . ?
C008 C00A C00E 116.76(13) . . ?
C008 C00A C00H 120.72(13) . . ?
C00E C00A C00H 122.45(13) . . ?
C006 C00B H00B 119.9 . . ?
C009 C00B C006 120.23(14) . . ?
C009 C00B H00B 119.9 . . ?
C006 C00C C007 115.73(11) . . ?
C006 C00C C00C 109.07(14) . 3_666 ?
C006 C00C H00C 106.9 . . ?
C007 C00C C00C 110.81(14) . 3_666 ?
C007 C00C H00C 106.9 . . ?
C00C C00C H00C 106.9 3_666 . ?
C009 C00D Cl01 120.76(12) . . ?
C00G C00D Cl01 119.72(12) . . ?
C00G C00D C009 119.52(14) . . ?
O002 C00E C005 118.80(13) . . ?
O002 C00E C00A 118.49(13) . . ?
C00A C00E C005 122.71(13) . . ?
C005 C00F C00K 110.49(13) . . ?
C005 C00F C00N 110.98(13) . . ?
C00I C00F C005 111.73(12) . . ?
C00I C00F C00K 106.36(13) . . ?
C00I C00F C00N 106.24(13) . . ?
C00N C00F C00K 110.89(13) . . ?
N003 C00G C00D 122.59(14) . . ?
N003 C00G H00G 118.7 . . ?
C00D C00G H00G 118.7 . . ?
C00J C00H C00A 110.88(12) . . ?
C00J C00H C00M 110.59(13) . . ?
C00L C00H C00A 111.97(12) . . ?
C00L C00H C00J 106.74(14) . . ?
C00L C00H C00M 106.78(14) . . ?
C00M C00H C00A 109.78(13) . . ?
C00F C00I H00A 109.5 . . ?
C00F C00I H00D 109.5 . . ?
C00F C00I H00E 109.5 . . ?
H00A C00I H00D 109.5 . . ?
H00A C00I H00E 109.5 . . ?
H00D C00I H00E 109.5 . . ?
C00H C00J H00F 109.5 . . ?
C00H C00J H00H 109.5 . . ?
C00H C00J H00I 109.5 . . ?
H00F C00J H00H 109.5 . . ?
H00F C00J H00I 109.5 . . ?
H00H C00J H00I 109.5 . . ?
C00F C00K H00J 110.2(13) . . ?
C00F C00K H00K 107.4(13) . . ?
C00F C00K H00L 112.0(12) . . ?
H00J C00K H00K 108.8(18) . . ?
H00J C00K H00L 104.3(17) . . ?
H00K C00K H00L 114.1(18) . . ?
C00H C00L H00M 109.5 . . ?
C00H C00L H00N 109.5 . . ?
C00H C00L H00O 109.5 . . ?
H00M C00L H00N 109.5 . . ?
H00M C00L H00O 109.5 . . ?
H00N C00L H00O 109.5 . . ?
C00H C00M H00P 109.5 . . ?
C00H C00M H00Q 109.5 . . ?
C00H C00M H00R 109.5 . . ?
H00P C00M H00Q 109.5 . . ?
H00P C00M H00R 109.5 . . ?
H00Q C00M H00R 109.5 . . ?
C00F C00N H00S 109.5 . . ?
C00F C00N H00T 109.5 . . ?
C00F C00N H00U 109.5 . . ?
H00S C00N H00T 109.5 . . ?
H00S C00N H00U 109.5 . . ?
H00T C00N H00U 109.5 . . ?

loop_
_geom_bond_atom_site_label_1
_geom_bond_atom_site_label_2
_geom_bond_distance
_geom_bond_site_symmetry_2
_geom_bond_publ_flag
Cl01 C00D 1.7386(15) . ?
O002 H002 0.8400 . ?
O002 C00E 1.3829(17) . ?
N003 C006 1.3411(19) . ?
N003 C00G 1.3367(19) . ?
C004 H004 0.9500 . ?
C004 C005 1.398(2) . ?
C004 C007 1.386(2) . ?
C005 C00E 1.407(2) . ?
C005 C00F 1.538(2) . ?
C006 C00B 1.383(2) . ?
C006 C00C 1.5158(19) . ?
C007 C008 1.387(2) . ?
C007 C00C 1.5261(19) . ?
C008 H008 0.9500 . ?
C008 C00A 1.393(2) . ?
C009 H009 0.9500 . ?
C009 C00B 1.377(2) . ?
C009 C00D 1.384(2) . ?
C00A C00E 1.401(2) . ?
C00A C00H 1.546(2) . ?
C00B H00B 0.9500 . ?
C00C C00C 1.564(3) 3_666 ?
C00C H00C 1.0000 . ?
C00D C00G 1.383(2) . ?
C00F C00I 1.531(2) . ?
C00F C00K 1.541(2) . ?
C00F C00N 1.540(2) . ?
C00G H00G 0.9500 . ?
C00H C00J 1.540(2) . ?
C00H C00L 1.533(2) . ?
C00H C00M 1.541(2) . ?
C00I H00A 0.9800 . ?
C00I H00D 0.9800 . ?
C00I H00E 0.9800 . ?
C00J H00F 0.9800 . ?
C00J H00H 0.9800 . ?
C00J H00I 0.9800 . ?
C00K H00J 0.99(2) . ?
C00K H00K 0.96(2) . ?
C00K H00L 0.96(2) . ?
C00L H00M 0.9800 . ?
C00L H00N 0.9800 . ?
C00L H00O 0.9800 . ?
C00M H00P 0.9800 . ?
C00M H00Q 0.9800 . ?
C00M H00R 0.9800 . ?
C00N H00S 0.9800 . ?
C00N H00T 0.9800 . ?
C00N H00U 0.9800 . ?

loop_
_geom_torsion_atom_site_label_1
_geom_torsion_atom_site_label_2
_geom_torsion_atom_site_label_3
_geom_torsion_atom_site_label_4
_geom_torsion
_geom_torsion_site_symmetry_1
_geom_torsion_site_symmetry_2
_geom_torsion_site_symmetry_3
_geom_torsion_site_symmetry_4
_geom_torsion_publ_flag
Cl01 C00D C00G N003 -179.55(11) . . . . ?
N003 C006 C00B C009 0.6(2) . . . . ?
N003 C006 C00C C007 -64.44(17) . . . . ?
N003 C006 C00C C00C 61.29(18) . . . 3_666 ?
C004 C005 C00E O002 -179.40(13) . . . . ?
C004 C005 C00E C00A 0.2(2) . . . . ?
C004 C005 C00F C00I -0.18(19) . . . . ?
C004 C005 C00F C00K 118.02(15) . . . . ?
C004 C005 C00F C00N -118.55(15) . . . . ?
C004 C007 C008 C00A 1.0(2) . . . . ?
C004 C007 C00C C006 64.34(18) . . . . ?
C004 C007 C00C C00C -60.5(2) . . . 3_666 ?
C005 C004 C007 C008 -0.9(2) . . . . ?
C005 C004 C007 C00C 173.48(13) . . . . ?
C006 N003 C00G C00D 1.0(2) . . . . ?
C007 C004 C005 C00E 0.3(2) . . . . ?
C007 C004 C005 C00F -178.02(13) . . . . ?
C007 C008 C00A C00E -0.6(2) . . . . ?
C007 C008 C00A C00H 176.60(13) . . . . ?
C008 C007 C00C C006 -121.33(14) . . . . ?
C008 C007 C00C C00C 113.83(17) . . . 3_666 ?
C008 C00A C00E O002 179.56(13) . . . . ?
C008 C00A C00E C005 0.0(2) . . . . ?
C008 C00A C00H C00J 122.15(15) . . . . ?
C008 C00A C00H C00L 3.1(2) . . . . ?
C008 C00A C00H C00M -115.36(15) . . . . ?
C009 C00D C00G N003 -0.2(2) . . . . ?
C00B C006 C00C C007 118.19(14) . . . . ?
C00B C006 C00C C00C -116.08(16) . . . 3_666 ?
C00B C009 C00D Cl01 178.92(11) . . . . ?
C00B C009 C00D C00G -0.4(2) . . . . ?
C00C C006 C00B C009 177.84(12) . . . . ?
C00C C007 C008 C00A -173.53(13) . . . . ?
C00D C009 C00B C006 0.3(2) . . . . ?
C00E C005 C00F C00I -178.42(14) . . . . ?
C00E C005 C00F C00K -60.21(18) . . . . ?
C00E C005 C00F C00N 63.22(18) . . . . ?
C00E C00A C00H C00J -60.79(19) . . . . ?
C00E C00A C00H C00L -179.89(15) . . . . ?
C00E C00A C00H C00M 61.69(19) . . . . ?
C00F C005 C00E O002 -1.1(2) . . . . ?
C00F C005 C00E C00A 178.46(13) . . . . ?
C00G N003 C006 C00B -1.2(2) . . . . ?
C00G N003 C006 C00C -178.49(12) . . . . ?
C00H C00A C00E O002 2.4(2) . . . . ?
C00H C00A C00E C005 -177.16(13) . . . . ?
